data_4315816
loop_
_publ_author_name
'Pius O. Adelani'
'Thomas E. Albrecht-Schmitt'

_publ_section_title
;
 Comparison of Thorium(IV) and Uranium(VI) Carboxyphosphonates
;
_journal_name_full 'Inorganic Chemistry'
_journal_page_first 5701
_journal_page_last 5705
_journal_paper_doi 10.1021/ic1006132
_journal_volume 49
_journal_year 2010
_chemical_formula_moiety 'C14 H14 O14 P2 U'
_chemical_formula_sum 'C14 H14 O14 P2 U'
_chemical_formula_weight 706.22
_chemical_name_systematic
; 
 ? 
;
_space_group_IT_number 2
_symmetry_cell_setting triclinic
_symmetry_space_group_name_Hall '-P 1'
_symmetry_space_group_name_H-M 'P -1'
_atom_sites_solution_hydrogens geom
_atom_sites_solution_primary direct
_atom_sites_solution_secondary difmap
_audit_creation_method SHELXL-97
_audit_update_record
;
2010-03-11 # Formatted by publCIF
;
_cell_angle_alpha 90.981(2)
_cell_angle_beta 95.009(2)
_cell_angle_gamma 106.399(2)
_cell_formula_units_Z 1
_cell_length_a 5.5126(13)
_cell_length_b 6.7658(15)
_cell_length_c 13.762(3)
_cell_measurement_reflns_used 4047
_cell_measurement_temperature 100(2)
_cell_measurement_theta_max 28.68
_cell_measurement_theta_min 2.97
_cell_volume 490.05(19)
_computing_cell_refinement 'Bruker SAINT'
_computing_data_collection 'Bruker APEX2'
_computing_data_reduction 'Bruker SAINT'
_computing_molecular_graphics 'Bruker SHELXTL'
_computing_publication_material 'Bruker SHELXTL'
_computing_structure_refinement 'SHELXL-97 (Sheldrick, 2008)'
_computing_structure_solution 'SHELXS-97 (Sheldrick, 2008)'
_diffrn_ambient_temperature 100(2)
_diffrn_measured_fraction_theta_full 0.969
_diffrn_measured_fraction_theta_max 0.969
_diffrn_measurement_device_type 'Bruker APEX-II CCD'
_diffrn_measurement_method '\f and \w scans'
_diffrn_radiation_monochromator graphite
_diffrn_radiation_source 'fine-focus sealed tube'
_diffrn_radiation_type MoK\a
_diffrn_radiation_wavelength 0.71073
_diffrn_reflns_av_R_equivalents 0.0244
_diffrn_reflns_av_sigmaI/netI 0.0326
_diffrn_reflns_limit_h_max 7
_diffrn_reflns_limit_h_min -7
_diffrn_reflns_limit_k_max 8
_diffrn_reflns_limit_k_min -8
_diffrn_reflns_limit_l_max 17
_diffrn_reflns_limit_l_min -18
_diffrn_reflns_number 5735
_diffrn_reflns_theta_full 28.12
_diffrn_reflns_theta_max 28.12
_diffrn_reflns_theta_min 1.49
_diffrn_standards_decay_% 0
_diffrn_standards_interval_count na
_diffrn_standards_interval_time na
_diffrn_standards_number na
_exptl_absorpt_coefficient_mu 8.518
_exptl_absorpt_correction_T_max 0.7458
_exptl_absorpt_correction_T_min 0.2278
_exptl_absorpt_correction_type multi-scan
_exptl_absorpt_process_details SHELXPREP
_exptl_crystal_colour Yellow
_exptl_crystal_density_diffrn 2.393
_exptl_crystal_density_meas ?
_exptl_crystal_density_method 'not measured'
_exptl_crystal_description Tablet
_exptl_crystal_F_000 332
_exptl_crystal_size_max 0.127
_exptl_crystal_size_mid 0.058
_exptl_crystal_size_min 0.056
_refine_diff_density_max 1.103
_refine_diff_density_min -0.694
_refine_diff_density_rms 0.133
_refine_ls_extinction_coef 0
_refine_ls_extinction_method none
_refine_ls_goodness_of_fit_ref 1.060
_refine_ls_hydrogen_treatment mixed
_refine_ls_matrix_type full
_refine_ls_number_parameters 166
_refine_ls_number_reflns 2309
_refine_ls_number_restraints 0
_refine_ls_restrained_S_all 1.060
_refine_ls_R_factor_all 0.0185
_refine_ls_R_factor_gt 0.0185
_refine_ls_shift/su_max 0.000
_refine_ls_shift/su_mean 0.000
_refine_ls_structure_factor_coef Fsqd
_refine_ls_weighting_details 'calc w=1/[\s^2^(Fo^2^)+(0.0239P)^2^+0.0000P] where P=(Fo^2^+2Fc^2^)/3'
_refine_ls_weighting_scheme calc
_refine_ls_wR_factor_gt 0.0436
_refine_ls_wR_factor_ref 0.0436
_reflns_number_gt 2308
_reflns_number_total 2309
_reflns_threshold_expression >2sigma(I)
_cod_data_source_file ic1006132_si_002_2.cif
_cod_data_source_block p-1
_cod_depositor_comments
;
The following automatic conversions were performed:

'_exptl_crystal_density_meas' value 'nm' was changed to '?' - the
value is perceived as not measured.

Automatic conversion script
Id: cif_fix_values 3008 2015-01-20 13:52:24Z robertas 
;
_cod_original_cell_volume 490.07(19)
_cod_database_code 4315816

loop_
_symmetry_equiv_pos_as_xyz
'x, y, z'
'-x, -y, -z'

loop_
_atom_site_label
_atom_site_type_symbol
_atom_site_fract_x
_atom_site_fract_y
_atom_site_fract_z
_atom_site_U_iso_or_equiv
_atom_site_adp_type
_atom_site_occupancy
_atom_site_symmetry_multiplicity
_atom_site_calc_flag
_atom_site_refinement_flags
_atom_site_disorder_assembly
_atom_site_disorder_group
U1 U -1.0000 -1.5000 1.0000 0.00820(6) Uani 1 2 d S . .
O1 O -0.9644(4) -1.2382(3) 1.03625(16) 0.0140(4) Uani 1 1 d . . .
P1 P -0.51969(14) -1.45216(12) 0.82870(6) 0.00934(15) Uani 1 1 d . . .
O2 O -0.2584(4) -1.4618(4) 0.86609(16) 0.0135(4) Uani 1 1 d . . .
O3 O -0.6804(4) -1.6590(3) 0.77608(16) 0.0152(5) Uani 1 1 d . . .
H3A H -0.6952 -1.7547 0.8152 0.023 Uiso 1 1 calc R . .
O4 O -0.6599(4) -1.3896(3) 0.90973(16) 0.0128(4) Uani 1 1 d . . .
C1 C -0.5008(6) -1.2614(5) 0.7393(2) 0.0098(6) Uani 1 1 d . . .
C2 C -0.7172(6) -1.2609(5) 0.6780(2) 0.0129(6) Uani 1 1 d . . .
H6 H -0.875(7) -1.371(6) 0.676(3) 0.015(9) Uiso 1 1 d . . .
C3 C -0.7141(6) -1.0929(5) 0.6211(2) 0.0133(6) Uani 1 1 d . . .
H3 H -0.845(8) -1.095(6) 0.589(3) 0.014(9) Uiso 1 1 d . . .
C4 C -0.4969(6) -0.9251(5) 0.6259(2) 0.0117(6) Uani 1 1 d . . .
C5 C -0.2784(6) -0.9284(5) 0.6845(2) 0.0140(6) Uani 1 1 d . . .
H5 H -0.129(7) -0.827(6) 0.686(3) 0.015(9) Uiso 1 1 d . . .
C6 C -0.2815(6) -1.0967(5) 0.7414(2) 0.0139(6) Uani 1 1 d . . .
H4 H -0.145(7) -1.101(6) 0.782(3) 0.018(10) Uiso 1 1 d . . .
C7 C -0.4999(6) -0.7387(5) 0.5708(2) 0.0132(6) Uani 1 1 d . . .
O5 O -0.2984(4) -0.5880(4) 0.57848(18) 0.0194(5) Uani 1 1 d . . .
O6 O -0.7032(4) -0.7367(4) 0.52046(18) 0.0188(5) Uani 1 1 d . . .
OW1 O -0.6730(6) -0.9490(4) 0.8948(2) 0.0229(6) Uani 1 1 d . . .
H1A H -0.776(9) -0.963(7) 0.934(4) 0.035(13) Uiso 1 1 d . . .
H1B H -0.642(9) -1.039(7) 0.894(3) 0.025(13) Uiso 1 1 d . . .

loop_
_atom_site_aniso_label
_atom_site_aniso_U_11
_atom_site_aniso_U_22
_atom_site_aniso_U_33
_atom_site_aniso_U_23
_atom_site_aniso_U_13
_atom_site_aniso_U_12
U1 0.00859(8) 0.00915(9) 0.00803(8) 0.00310(6) 0.00125(5) 0.00411(6)
O1 0.0147(11) 0.0114(11) 0.0171(12) 0.0014(9) 0.0044(9) 0.0048(9)
P1 0.0092(3) 0.0104(4) 0.0086(4) 0.0021(3) 0.0011(3) 0.0030(3)
O2 0.0115(10) 0.0199(12) 0.0102(11) 0.0064(9) -0.0004(8) 0.0062(9)
O3 0.0192(12) 0.0104(11) 0.0146(11) 0.0014(9) 0.0000(9) 0.0022(9)
O4 0.0121(10) 0.0146(11) 0.0120(11) 0.0022(9) 0.0013(8) 0.0044(9)
C1 0.0118(14) 0.0102(14) 0.0092(14) 0.0029(11) 0.0033(11) 0.0053(11)
C2 0.0131(15) 0.0116(15) 0.0128(15) 0.0014(12) 0.0000(12) 0.0017(12)
C3 0.0114(15) 0.0172(16) 0.0111(15) -0.0004(12) -0.0023(12) 0.0046(12)
C4 0.0140(15) 0.0128(15) 0.0086(14) 0.0021(12) 0.0009(11) 0.0044(12)
C5 0.0111(15) 0.0122(15) 0.0172(16) 0.0020(12) 0.0004(12) 0.0010(12)
C6 0.0121(15) 0.0162(16) 0.0138(15) 0.0024(13) -0.0014(12) 0.0051(12)
C7 0.0167(15) 0.0115(15) 0.0128(15) 0.0010(12) 0.0015(12) 0.0061(12)
O5 0.0200(12) 0.0139(12) 0.0221(13) 0.0057(10) -0.0013(10) 0.0016(9)
O6 0.0190(12) 0.0164(12) 0.0201(12) 0.0038(10) -0.0050(10) 0.0053(9)
OW1 0.0319(15) 0.0156(14) 0.0285(15) 0.0093(11) 0.0144(12) 0.0145(12)

loop_
_atom_type_symbol
_atom_type_description
_atom_type_scat_dispersion_real
_atom_type_scat_dispersion_imag
_atom_type_scat_source
C C 0.0033 0.0016 'International Tables Vol C Tables 4.2.6.8 and 6.1.1.4'
H H 0.0000 0.0000 'International Tables Vol C Tables 4.2.6.8 and 6.1.1.4'
O O 0.0106 0.0060 'International Tables Vol C Tables 4.2.6.8 and 6.1.1.4'
P P 0.1023 0.0942 'International Tables Vol C Tables 4.2.6.8 and 6.1.1.4'
U U -9.6767 9.6646 'International Tables Vol C Tables 4.2.6.8 and 6.1.1.4'

loop_
_geom_angle_atom_site_label_1
_geom_angle_atom_site_label_2
_geom_angle_atom_site_label_3
_geom_angle
_geom_angle_site_symmetry_1
_geom_angle_site_symmetry_3
_geom_angle_publ_flag
O1 U1 O1 180.0 . 2_327 ?
O1 U1 O2 91.47(9) . 2_427 ?
O1 U1 O2 88.54(9) 2_327 2_427 ?
O1 U1 O2 88.53(9) . 1_455 ?
O1 U1 O2 91.46(9) 2_327 1_455 ?
O2 U1 O2 179.999(1) 2_427 1_455 ?
O1 U1 O4 89.12(9) . . ?
O1 U1 O4 90.88(9) 2_327 . ?
O2 U1 O4 91.65(8) 2_427 . ?
O2 U1 O4 88.35(8) 1_455 . ?
O1 U1 O4 90.88(9) . 2_327 ?
O1 U1 O4 89.12(9) 2_327 2_327 ?
O2 U1 O4 88.35(8) 2_427 2_327 ?
O2 U1 O4 91.65(8) 1_455 2_327 ?
O4 U1 O4 180.0 . 2_327 ?
O2 P1 O4 111.96(13) . . ?
O2 P1 O3 111.59(13) . . ?
O4 P1 O3 110.81(13) . . ?
O2 P1 C1 110.74(13) . . ?
O4 P1 C1 105.85(13) . . ?
O3 P1 C1 105.55(14) . . ?
P1 O2 U1 145.80(13) . 1_655 ?
P1 O3 H3A 109.5 . . ?
P1 O4 U1 144.34(13) . . ?
C6 C1 C2 120.2(3) . . ?
C6 C1 P1 119.0(2) . . ?
C2 C1 P1 120.0(2) . . ?
C3 C2 C1 119.7(3) . . ?
C3 C2 H6 118(2) . . ?
C1 C2 H6 123(2) . . ?
C2 C3 C4 119.9(3) . . ?
C2 C3 H3 117(3) . . ?
C4 C3 H3 123(3) . . ?
C3 C4 C5 120.4(3) . . ?
C3 C4 C7 119.9(3) . . ?
C5 C4 C7 119.6(3) . . ?
C6 C5 C4 119.6(3) . . ?
C6 C5 H5 117(2) . . ?
C4 C5 H5 123(2) . . ?
C5 C6 C1 120.1(3) . . ?
C5 C6 H4 121(3) . . ?
C1 C6 H4 119(2) . . ?
O6 C7 O5 123.7(3) . . ?
O6 C7 C4 118.5(3) . . ?
O5 C7 C4 117.8(3) . . ?
H1A OW1 H1B 105(5) . . ?

loop_
_geom_bond_atom_site_label_1
_geom_bond_atom_site_label_2
_geom_bond_distance
_geom_bond_site_symmetry_2
_geom_bond_publ_flag
U1 O1 1.784(2) . ?
U1 O1 1.784(2) 2_327 ?
U1 O2 2.293(2) 2_427 ?
U1 O2 2.293(2) 1_455 ?
U1 O4 2.294(2) . ?
U1 O4 2.294(2) 2_327 ?
P1 O2 1.506(2) . ?
P1 O4 1.529(2) . ?
P1 O3 1.556(2) . ?
P1 C1 1.787(3) . ?
O2 U1 2.293(2) 1_655 ?
O3 H3A 0.8400 . ?
C1 C6 1.392(4) . ?
C1 C2 1.400(4) . ?
C2 C3 1.388(4) . ?
C2 H6 0.97(4) . ?
C3 C4 1.394(4) . ?
C3 H3 0.81(4) . ?
C4 C5 1.396(4) . ?
C4 C7 1.486(4) . ?
C5 C6 1.390(5) . ?
C5 H5 0.91(4) . ?
C6 H4 0.90(4) . ?
C7 O6 1.268(4) . ?
C7 O5 1.273(4) . ?
OW1 H1A 0.80(5) . ?
OW1 H1B 0.68(5) . ?
